data_2104366
loop_
_publ_author_name
'Malcherek, Thomas'
'Schl\"uter, Jochen'

_publ_section_title
;
 Structures of the pseudo-trigonal polymorphs of Cu~2~(OH)~3~Cl
;
_journal_coeditor_code HW5003
_journal_issue 3
_journal_name_full 'Acta Crystallographica Section B'
_journal_page_first 334
_journal_page_last 341
_journal_paper_doi 10.1107/S0108768109013901
_journal_volume 65
_journal_year 2009
_chemical_formula_sum 'Cl Cu2 H3 O3'
_chemical_formula_weight 213.6
_chemical_name_systematic ' ?'
_space_group_IT_number 14
_symmetry_cell_setting monoclinic
_symmetry_space_group_name_Hall '-P 2yn'
_symmetry_space_group_name_H-M 'P 1 21/n 1'
_cell_angle_alpha 90
_cell_angle_beta 99.577(4)
_cell_angle_gamma 90
_cell_formula_units_Z 4
_cell_length_a 6.1226(3)
_cell_length_b 6.8346(4)
_cell_length_c 9.1841(6)
_cell_measurement_reflns_used 1685
_cell_measurement_temperature 294
_cell_measurement_theta_max 35.55
_cell_measurement_theta_min 3.73
_cell_volume 378.96(4)
_computing_publication_material 'Jana2000 (Petricek, Dusek & Palatinus, 2000)'
_computing_structure_refinement 'Jana2000 (Petricek, Dusek & Palatinus, 2000)'
_diffrn_ambient_temperature 294
_diffrn_measured_fraction_theta_full 0.97
_diffrn_measurement_device_type 'Nonius KappaCCD'
_diffrn_measurement_method '\f scans, and \w scans with \k offsets'
_diffrn_radiation_monochromator graphite
_diffrn_radiation_source 'fine-focus sealed X-ray tube'
_diffrn_radiation_type 'Mo K\a'
_diffrn_radiation_wavelength 0.71073
_diffrn_reflns_av_R_equivalents 0.0000
_diffrn_reflns_av_sigmaI/netI 0.0458
_diffrn_reflns_limit_h_max 9
_diffrn_reflns_limit_h_min -9
_diffrn_reflns_limit_k_max 10
_diffrn_reflns_limit_k_min 0
_diffrn_reflns_limit_l_max 14
_diffrn_reflns_limit_l_min 0
_diffrn_reflns_number 1685
_diffrn_reflns_theta_full 35.55
_diffrn_reflns_theta_max 35.55
_diffrn_reflns_theta_min 3.73
_exptl_absorpt_coefficient_mu 11.756
_exptl_absorpt_correction_T_max 0.540
_exptl_absorpt_correction_T_min 0.350
_exptl_absorpt_correction_type multi-scan
_exptl_absorpt_process_details
;
 R.H. Blessing, Acta Cryst. (1995), A51, 33-38
;
_exptl_crystal_colour green
_exptl_crystal_density_diffrn 3.7421
_exptl_crystal_F_000 408
_exptl_crystal_size_max 0.08
_exptl_crystal_size_mid 0.08
_exptl_crystal_size_min 0.05
_refine_diff_density_max 1.80
_refine_diff_density_min -1.92
_refine_ls_extinction_method none
_refine_ls_goodness_of_fit_ref 1.08
_refine_ls_hydrogen_treatment mixed
_refine_ls_number_constraints 1
_refine_ls_number_parameters 69
_refine_ls_number_reflns 1672
_refine_ls_number_restraints 3
_refine_ls_R_factor_all 0.0673
_refine_ls_R_factor_gt 0.0403
_refine_ls_shift/su_max 0.0002
_refine_ls_shift/su_mean 0.0000
_refine_ls_structure_factor_coef Fsqd
_refine_ls_weighting_details w=1/(\s^2^(I)+0.0036I^2^)
_refine_ls_weighting_scheme sigma
_refine_ls_wR_factor_gt 0.1030
_refine_ls_wR_factor_ref 0.1223
_reflns_number_gt 993
_reflns_number_total 1672
_reflns_threshold_expression I>3\s(I)
_cod_data_source_file hw5003.cif
_cod_data_source_block II
_cod_original_sg_symbol_Hall '-P 2yabc'
_cod_original_formula_sum 'H3 Cl1 Cu2 O3'
_cod_database_code 2104366
_cod_database_fobs_code 2104366

loop_
_symmetry_equiv_pos_site_id
_symmetry_equiv_pos_as_xyz
1 x,y,z
2 1/2-x,1/2+y,1/2-z
3 -x,-y,-z
4 1/2+x,1/2-y,1/2+z

loop_
_atom_site_type_symbol
_atom_site_label
_atom_site_fract_x
_atom_site_fract_y
_atom_site_fract_z
_atom_site_U_iso_or_equiv
_atom_site_adp_type
_atom_site_calc_flag
_atom_site_refinement_flags
_atom_site_occupancy
_atom_site_disorder_assembly
_atom_site_disorder_group
Cu Cu1 0 0.5 0.5 0.01311(16) Uani d . 1 . .
Cu Cu2 0 0 0 0.01556(17) Uani d . 1 . .
Cu Cu3 0.25292(8) 0.24557(5) 0.74944(6) 0.01515(14) Uani d . 1 . .
Cl Cl1 0.11236(15) -0.00140(13) 0.30614(10) 0.0179(2) Uani d . 1 . .
O O1 0.2809(6) 0.3056(4) 0.5432(3) 0.0241(9) Uani d . 1 . .
O O2 0.4157(5) -0.0056(4) 0.7679(4) 0.0230(9) Uani d . 1 . .
O O3 0.2675(5) 0.6845(4) 0.5410(3) 0.0209(9) Uani d . 1 . .
H H1 0.22(2) 0.202(12) 0.473(10) 0.16(3) Uiso d . 1 . .
H H3 0.23(3) 0.793(12) 0.470(10) 0.16(3) Uiso d . 1 . .
H H2 0.580(5) -0.007(8) 0.779(17) 0.16(3) Uiso d . 1 . .

loop_
_atom_site_aniso_label
_atom_site_aniso_U_11
_atom_site_aniso_U_22
_atom_site_aniso_U_33
_atom_site_aniso_U_12
_atom_site_aniso_U_13
_atom_site_aniso_U_23
_atom_site_aniso_type_symbol
Cu1 0.0130(3) 0.0139(3) 0.0129(3) -0.0006(2) 0.0033(2) -0.0004(3) Cu
Cu2 0.0161(3) 0.0164(3) 0.0156(3) -0.0001(3) 0.0067(2) -0.0003(3) Cu
Cu3 0.0181(2) 0.0127(2) 0.0156(2) 0.00081(14) 0.00566(18) 0.00135(14) Cu
Cl1 0.0181(4) 0.0187(4) 0.0173(4) 0.0002(4) 0.0039(3) 0.0008(4) Cl
O1 0.0350(16) 0.0206(15) 0.0188(14) -0.0132(14) 0.0112(14) -0.0069(12) O
O2 0.0169(13) 0.0155(12) 0.0401(18) 0.0016(10) 0.0153(13) -0.0019(13) O
O3 0.0290(15) 0.0164(14) 0.0193(14) 0.0056(12) 0.0099(14) 0.0051(11) O

loop_
_atom_type_symbol
_atom_type_scat_dispersion_real
_atom_type_scat_dispersion_imag
_atom_type_scat_source
Cu 0.320 1.265 'International Tables Vol C Tables  4.2.6.8 and 6.1.1.4'
Cl 0.148 0.159 'International Tables Vol C Tables  4.2.6.8 and 6.1.1.4'
O 0.011 0.006 'International Tables Vol C Tables  4.2.6.8 and 6.1.1.4'
H 0.000 0.000 'International Tables Vol C Tables  4.2.6.8 and 6.1.1.4'
Zn 0.284 1.430 'International Tables Vol C Tables  4.2.6.8 and 6.1.1.4'

loop_
_geom_angle_atom_site_label_1
_geom_angle_atom_site_label_2
_geom_angle_atom_site_label_3
_geom_angle_site_symmetry_1
_geom_angle_site_symmetry_2
_geom_angle_site_symmetry_3
_geom_angle
_geom_angle_publ_flag
O1 Cu1 O1 . . 3_566 180 yes
O1 Cu1 O2 . . 2_556 75.48(11) yes
O1 Cu1 O2 . . 4_454 104.52(11) yes
O1 Cu1 O3 . . . 75.95(12) yes
O1 Cu1 O3 . . 3_566 104.05(12) yes
O1 Cu1 H1 . . . 23(2) yes
O1 Cu1 H1 . . 3_566 157(2) yes
O1 Cu1 H3 . . . 94(3) yes
O1 Cu1 H3 . . 3_566 86(3) yes
O1 Cu1 H2 . . 2_556 96.4(13) yes
O1 Cu1 H2 . . 4_454 83.6(13) yes
O1 Cu1 O1 3_566 . . 180 yes
O1 Cu1 O2 3_566 . 2_556 104.52(11) yes
O1 Cu1 O2 3_566 . 4_454 75.48(11) yes
O1 Cu1 O3 3_566 . . 104.05(12) yes
O1 Cu1 O3 3_566 . 3_566 75.95(12) yes
O1 Cu1 H1 3_566 . . 157(2) yes
O1 Cu1 H1 3_566 . 3_566 23(2) yes
O1 Cu1 H3 3_566 . . 86(3) yes
O1 Cu1 H3 3_566 . 3_566 94(3) yes
O1 Cu1 H2 3_566 . 2_556 83.6(13) yes
O1 Cu1 H2 3_566 . 4_454 96.4(13) yes
O2 Cu1 O2 2_556 . 4_454 180 yes
O2 Cu1 O3 2_556 . . 76.80(11) yes
O2 Cu1 O3 2_556 . 3_566 103.20(11) yes
O2 Cu1 H1 2_556 . . 92(2) yes
O2 Cu1 H1 2_556 . 3_566 88(2) yes
O2 Cu1 H3 2_556 . . 95(2) yes
O2 Cu1 H3 2_556 . 3_566 85(2) yes
O2 Cu1 H2 2_556 . 2_556 26.9(12) yes
O2 Cu1 H2 2_556 . 4_454 153.1(12) yes
O2 Cu1 O2 4_454 . 2_556 180 yes
O2 Cu1 O3 4_454 . . 103.20(11) yes
O2 Cu1 O3 4_454 . 3_566 76.80(11) yes
O2 Cu1 H1 4_454 . . 88(2) yes
O2 Cu1 H1 4_454 . 3_566 92(2) yes
O2 Cu1 H3 4_454 . . 85(2) yes
O2 Cu1 H3 4_454 . 3_566 95(2) yes
O2 Cu1 H2 4_454 . 2_556 153.1(12) yes
O2 Cu1 H2 4_454 . 4_454 26.9(12) yes
O3 Cu1 O3 . . 3_566 180 yes
O3 Cu1 H1 . . . 95(3) yes
O3 Cu1 H1 . . 3_566 85(3) yes
O3 Cu1 H3 . . . 23(3) yes
O3 Cu1 H3 . . 3_566 157(3) yes
O3 Cu1 H2 . . 2_556 98.0(13) yes
O3 Cu1 H2 . . 4_454 82.0(13) yes
O3 Cu1 O3 3_566 . . 180 yes
O3 Cu1 H1 3_566 . . 85(3) yes
O3 Cu1 H1 3_566 . 3_566 95(3) yes
O3 Cu1 H3 3_566 . . 157(3) yes
O3 Cu1 H3 3_566 . 3_566 23(3) yes
O3 Cu1 H2 3_566 . 2_556 82.0(13) yes
O3 Cu1 H2 3_566 . 4_454 98.0(13) yes
H1 Cu1 H1 . . 3_566 180 yes
H1 Cu1 H3 . . . 108(4) yes
H1 Cu1 H3 . . 3_566 72(4) yes
H1 Cu1 H2 . . 2_556 107(3) yes
H1 Cu1 H2 . . 4_454 73(3) yes
H1 Cu1 H1 3_566 . . 180 yes
H1 Cu1 H3 3_566 . . 72(4) yes
H1 Cu1 H3 3_566 . 3_566 108(4) yes
H1 Cu1 H2 3_566 . 2_556 73(3) yes
H1 Cu1 H2 3_566 . 4_454 107(3) yes
H3 Cu1 H3 . . 3_566 180 yes
H3 Cu1 H2 . . 2_556 110(3) yes
H3 Cu1 H2 . . 4_454 70(3) yes
H3 Cu1 H3 3_566 . . 180 yes
H3 Cu1 H2 3_566 . 2_556 70(3) yes
H3 Cu1 H2 3_566 . 4_454 110(3) yes
H2 Cu1 H2 2_556 . 4_454 180 yes
H2 Cu1 H2 4_454 . 2_556 180 yes
Cl1 Cu2 Cl1 . . 3_555 180 yes
Cl1 Cu2 O1 . . 2_545 97.97(8) yes
Cl1 Cu2 O1 . . 4_454 82.03(8) yes
Cl1 Cu2 O3 . . 2_545 97.44(8) yes
Cl1 Cu2 O3 . . 4_454 82.56(8) yes
Cl1 Cu2 H1 . . 2_545 82(2) yes
Cl1 Cu2 H1 . . 4_454 98(2) yes
Cl1 Cu2 H3 . . 2_545 81(2) yes
Cl1 Cu2 H3 . . 4_454 99(2) yes
Cl1 Cu2 H2 . . 1_454 136(3) yes
Cl1 Cu2 H2 . . 3_656 44(3) yes
Cl1 Cu2 Cl1 3_555 . . 180 yes
Cl1 Cu2 O1 3_555 . 2_545 82.03(8) yes
Cl1 Cu2 O1 3_555 . 4_454 97.97(8) yes
Cl1 Cu2 O3 3_555 . 2_545 82.56(8) yes
Cl1 Cu2 O3 3_555 . 4_454 97.44(8) yes
Cl1 Cu2 H1 3_555 . 2_545 98(2) yes
Cl1 Cu2 H1 3_555 . 4_454 82(2) yes
Cl1 Cu2 H3 3_555 . 2_545 99(2) yes
Cl1 Cu2 H3 3_555 . 4_454 81(2) yes
Cl1 Cu2 H2 3_555 . 1_454 44(3) yes
Cl1 Cu2 H2 3_555 . 3_656 136(3) yes
O1 Cu2 O1 2_545 . 4_454 180 yes
O1 Cu2 O3 2_545 . 2_545 81.76(13) yes
O1 Cu2 O3 2_545 . 4_454 98.24(13) yes
O1 Cu2 H1 2_545 . 2_545 18(2) yes
O1 Cu2 H1 2_545 . 4_454 162(2) yes
O1 Cu2 H3 2_545 . 2_545 96(3) yes
O1 Cu2 H3 2_545 . 4_454 84(3) yes
O1 Cu2 H2 2_545 . 1_454 112.8(19) yes
O1 Cu2 H2 2_545 . 3_656 67.2(19) yes
O1 Cu2 O1 4_454 . 2_545 180 yes
O1 Cu2 O3 4_454 . 2_545 98.24(13) yes
O1 Cu2 O3 4_454 . 4_454 81.76(13) yes
O1 Cu2 H1 4_454 . 2_545 162(2) yes
O1 Cu2 H1 4_454 . 4_454 18(2) yes
O1 Cu2 H3 4_454 . 2_545 84(3) yes
O1 Cu2 H3 4_454 . 4_454 96(3) yes
O1 Cu2 H2 4_454 . 1_454 67.2(19) yes
O1 Cu2 H2 4_454 . 3_656 112.8(19) yes
O3 Cu2 O3 2_545 . 4_454 180 yes
O3 Cu2 H1 2_545 . 2_545 92(3) yes
O3 Cu2 H1 2_545 . 4_454 88(3) yes
O3 Cu2 H3 2_545 . 2_545 20(3) yes
O3 Cu2 H3 2_545 . 4_454 160(3) yes
O3 Cu2 H2 2_545 . 1_454 116(2) yes
O3 Cu2 H2 2_545 . 3_656 64(2) yes
O3 Cu2 O3 4_454 . 2_545 180 yes
O3 Cu2 H1 4_454 . 2_545 88(3) yes
O3 Cu2 H1 4_454 . 4_454 92(3) yes
O3 Cu2 H3 4_454 . 2_545 160(3) yes
O3 Cu2 H3 4_454 . 4_454 20(3) yes
O3 Cu2 H2 4_454 . 1_454 64(2) yes
O3 Cu2 H2 4_454 . 3_656 116(2) yes
H1 Cu2 H1 2_545 . 4_454 180 yes
H1 Cu2 H3 2_545 . 2_545 102(4) yes
H1 Cu2 H3 2_545 . 4_454 78(4) yes
H1 Cu2 H2 2_545 . 1_454 121(3) yes
H1 Cu2 H2 2_545 . 3_656 59(3) yes
H1 Cu2 H1 4_454 . 2_545 180 yes
H1 Cu2 H3 4_454 . 2_545 78(4) yes
H1 Cu2 H3 4_454 . 4_454 102(4) yes
H1 Cu2 H2 4_454 . 1_454 59(3) yes
H1 Cu2 H2 4_454 . 3_656 121(3) yes
H3 Cu2 H3 2_545 . 4_454 180 yes
H3 Cu2 H2 2_545 . 1_454 123(3) yes
H3 Cu2 H2 2_545 . 3_656 57(3) yes
H3 Cu2 H3 4_454 . 2_545 180 yes
H3 Cu2 H2 4_454 . 1_454 57(3) yes
H3 Cu2 H2 4_454 . 3_656 123(3) yes
H2 Cu2 H2 1_454 . 3_656 180 yes
H2 Cu2 H2 3_656 . 1_454 180 yes
Cl1 Cu3 Cl1 3_556 . 4_555 178.23(3) yes
Cl1 Cu3 O1 3_556 . . 98.32(10) yes
Cl1 Cu3 O2 3_556 . . 82.69(8) yes
Cl1 Cu3 O2 3_556 . 2_556 96.23(8) yes
Cl1 Cu3 O3 3_556 . 2_546 82.72(9) yes
Cl1 Cu3 H1 3_556 . . 80(3) yes
Cl1 Cu3 H3 3_556 . 2_546 99(3) yes
Cl1 Cu3 H2 3_556 . . 101.7(10) yes
Cl1 Cu3 H2 3_556 . 2_556 77.3(11) yes
Cl1 Cu3 Cl1 4_555 . 3_556 178.23(3) yes
Cl1 Cu3 O1 4_555 . . 81.80(9) yes
Cl1 Cu3 O2 4_555 . . 99.05(8) yes
Cl1 Cu3 O2 4_555 . 2_556 82.03(8) yes
Cl1 Cu3 O3 4_555 . 2_546 97.19(9) yes
Cl1 Cu3 H1 4_555 . . 101(3) yes
Cl1 Cu3 H3 4_555 . 2_546 81(3) yes
Cl1 Cu3 H2 4_555 . . 80.1(10) yes
Cl1 Cu3 H2 4_555 . 2_556 101.0(11) yes
O1 Cu3 O2 . . . 98.04(14) yes
O1 Cu3 O2 . . 2_556 82.62(14) yes
O1 Cu3 O3 . . 2_546 178.63(13) yes
O1 Cu3 H1 . . . 21(2) yes
O1 Cu3 H3 . . 2_546 160(2) yes
O1 Cu3 H2 . . . 93(3) yes
O1 Cu3 H2 . . 2_556 88(3) yes
O2 Cu3 O2 . . 2_556 178.80(13) yes
O2 Cu3 O3 . . 2_546 81.20(13) yes
O2 Cu3 H1 . . . 86(2) yes
O2 Cu3 H3 . . 2_546 95(2) yes
O2 Cu3 H2 . . . 19.1(11) yes
O2 Cu3 H2 . . 2_556 159.8(11) yes
O2 Cu3 O2 2_556 . . 178.80(13) yes
O2 Cu3 O3 2_556 . 2_546 98.16(14) yes
O2 Cu3 H1 2_556 . . 94(2) yes
O2 Cu3 H3 2_556 . 2_546 85(2) yes
O2 Cu3 H2 2_556 . . 162.0(11) yes
O2 Cu3 H2 2_556 . 2_556 19.1(11) yes
O3 Cu3 H1 2_546 . . 160(2) yes
O3 Cu3 H3 2_546 . 2_546 20(2) yes
O3 Cu3 H2 2_546 . . 86(3) yes
O3 Cu3 H2 2_546 . 2_556 93(3) yes
H1 Cu3 H3 . . 2_546 178(5) yes
H1 Cu3 H2 . . . 87(4) yes
H1 Cu3 H2 . . 2_556 93(4) yes
H3 Cu3 H2 2_546 . . 95(4) yes
H3 Cu3 H2 2_546 . 2_556 85(4) yes
H2 Cu3 H2 . . 2_556 179(2) yes
H2 Cu3 H2 2_556 . . 179(2) yes
Cu2 Cl1 Cu3 . . 3_556 76.08(3) yes
Cu2 Cl1 Cu3 . . 4_454 75.79(2) yes
Cu2 Cl1 H1 . . . 137(2) yes
Cu2 Cl1 H3 . . 1_545 136(2) yes
Cu2 Cl1 H2 . . 3_656 74(4) yes
Cu3 Cl1 Cu3 3_556 . 4_454 75.85(3) yes
Cu3 Cl1 H1 3_556 . . 133(4) yes
Cu3 Cl1 H3 3_556 . 1_545 84(4) yes
Cu3 Cl1 H2 3_556 . 3_656 133(3) yes
Cu3 Cl1 Cu3 4_454 . 3_556 75.85(3) yes
Cu3 Cl1 H1 4_454 . . 82(3) yes
Cu3 Cl1 H3 4_454 . 1_545 136(4) yes
Cu3 Cl1 H2 4_454 . 3_656 129(2) yes
H1 Cl1 H3 . . 1_545 84(3) yes
H1 Cl1 H2 . . 3_656 93(5) yes
H3 Cl1 H2 1_545 . 3_656 93(5) yes
Cu1 O1 Cu2 . . 2_555 95.50(12) yes
Cu1 O1 Cu3 . . . 96.35(14) yes
Cu1 O1 O2 . . . 133.37(16) yes
Cu1 O1 O2 . . 2_556 51.41(10) yes
Cu1 O1 O3 . . . 50.18(9) yes
Cu1 O1 O3 . . 3_666 132.91(14) yes
Cu1 O1 H1 . . . 97(7) yes
Cu1 O1 H2 . . 4_454 48(2) yes
Cu2 O1 Cu3 2_555 . . 120.20(14) yes
Cu2 O1 O2 2_555 . . 119.98(14) yes
Cu2 O1 O2 2_555 . 2_556 101.79(13) yes
Cu2 O1 O3 2_555 . . 49.27(10) yes
Cu2 O1 H1 2_555 . . 123(7) yes
Cu2 O1 H2 2_555 . 4_454 73.6(9) yes
Cu3 O1 O2 . . 2_556 48.84(10) yes
Cu3 O1 O3 . . . 101.97(14) yes
Cu3 O1 O3 . . 3_666 118.96(14) yes
Cu3 O1 H1 . . . 113(6) yes
Cu3 O1 H2 . . 4_454 144.6(19) yes
O2 O1 O2 . . 2_556 89.87(13) yes
O2 O1 O3 . . . 136.27(14) yes
O2 O1 O3 . . 3_666 91.94(12) yes
O2 O1 H1 . . . 88(5) yes
O2 O1 H2 . . 4_454 162.5(14) yes
O2 O1 O2 2_556 . . 89.87(13) yes
O2 O1 O3 2_556 . . 59.56(12) yes
O2 O1 O3 2_556 . 3_666 135.08(14) yes
O2 O1 H1 2_556 . . 129(8) yes
O2 O1 H2 2_556 . 4_454 98(2) yes
O3 O1 O3 . . 3_666 90.27(13) yes
O3 O1 H1 . . . 135(5) yes
O3 O1 H2 . . 4_454 60.5(17) yes
O3 O1 O3 3_666 . . 90.27(13) yes
O3 O1 H1 3_666 . . 96(8) yes
O3 O1 H2 3_666 . 4_454 93.1(15) yes
H1 O1 H2 . . 4_454 75(5) yes
Cu1 O2 Cu3 2_546 . . 96.11(14) yes
Cu1 O2 Cu3 2_546 . 2_546 97.67(14) yes
Cu1 O2 O1 2_546 . . 132.83(13) yes
Cu1 O2 O1 2_546 . 2_546 53.11(10) yes
Cu1 O2 O3 2_546 . 2_546 50.62(10) yes
Cu1 O2 H2 2_546 . . 80(9) yes
Cu3 O2 Cu3 . . 2_546 119.32(15) yes
Cu3 O2 O1 . . 2_546 101.82(15) yes
Cu3 O2 O3 . . 2_546 49.66(10) yes
Cu3 O2 H2 . . . 120(3) yes
Cu3 O2 Cu3 2_546 . . 119.32(15) yes
Cu3 O2 O1 2_546 . . 118.40(14) yes
Cu3 O2 O1 2_546 . 2_546 48.54(10) yes
Cu3 O2 O3 2_546 . 2_546 101.95(15) yes
Cu3 O2 H2 2_546 . . 120(3) yes
O1 O2 O1 . . 2_546 135.01(15) yes
O1 O2 O3 . . 2_546 90.58(12) yes
O1 O2 H2 . . . 104(6) yes
O1 O2 O1 2_546 . . 135.01(15) yes
O1 O2 O3 2_546 . 2_546 59.83(12) yes
O1 O2 H2 2_546 . . 120(7) yes
O3 O2 H2 2_546 . . 119(8) yes
Cu1 O3 Cu2 . . 2_555 98.66(12) yes
Cu1 O3 Cu3 . . 2_556 97.45(13) yes
Cu1 O3 O1 . . . 53.87(10) yes
Cu1 O3 O1 . . 3_666 135.23(14) yes
Cu1 O3 O2 . . 2_556 52.58(10) yes
Cu1 O3 H3 . . . 105(8) yes
Cu1 O3 H2 . . 4_454 51(2) yes
Cu2 O3 Cu3 2_555 . 2_556 118.60(13) yes
Cu2 O3 O1 2_555 . . 48.96(10) yes
Cu2 O3 O2 2_555 . 2_556 102.45(13) yes
Cu2 O3 H3 2_555 . . 116(8) yes
Cu2 O3 H2 2_555 . 4_454 76.3(9) yes
Cu3 O3 O1 2_556 . . 102.06(13) yes
Cu3 O3 O1 2_556 . 3_666 116.98(13) yes
Cu3 O3 O2 2_556 . 2_556 49.14(9) yes
Cu3 O3 H3 2_556 . . 116(6) yes
Cu3 O3 H2 2_556 . 4_454 148.0(19) yes
O1 O3 O1 . . 3_666 89.73(13) yes
O1 O3 O2 . . 2_556 60.60(12) yes
O1 O3 H3 . . . 139(5) yes
O1 O3 H2 . . 4_454 65.0(16) yes
O1 O3 O1 3_666 . . 89.73(13) yes
O1 O3 O2 3_666 . 2_556 135.29(13) yes
O1 O3 H3 3_666 . . 86(9) yes
O1 O3 H2 3_666 . 4_454 92.9(16) yes
O2 O3 H3 2_556 . . 139(9) yes
O2 O3 H2 2_556 . 4_454 102(2) yes
H3 O3 H2 . . 4_454 75(5) yes
Cu1 H1 Cu2 . . 2_555 73(2) yes
Cu1 H1 Cl1 . . . 120(5) yes
Cu1 H1 O1 . . . 59(5) yes
Cu1 H1 H3 . . 1_545 147(6) yes
Cu1 H1 H3 . . 3_566 54(3) yes
Cu1 H1 H2 . . 4_454 48(3) yes
Cu2 H1 Cu3 2_555 . . 83(3) yes
Cu2 H1 Cl1 2_555 . . 135(5) yes
Cu2 H1 H3 2_555 . 1_545 139(6) yes
Cu2 H1 H3 2_555 . 3_566 126(4) yes
Cu2 H1 H2 2_555 . 4_454 67(2) yes
Cu3 H1 Cl1 . . . 141(5) yes
Cu3 H1 O1 . . . 46(5) yes
Cu3 H1 H3 . . 1_545 98(3) yes
Cu3 H1 H3 . . 3_566 74(4) yes
Cu3 H1 H2 . . 4_454 121(4) yes
Cl1 H1 O1 . . . 174(9) yes
Cl1 H1 H3 . . 1_545 48(3) yes
Cl1 H1 H3 . . 3_566 87(4) yes
Cl1 H1 H2 . . 4_454 90(4) yes
O1 H1 H3 . . 1_545 136(7) yes
O1 H1 H3 . . 3_566 97(8) yes
O1 H1 H2 . . 4_454 85(6) yes
H3 H1 H3 1_545 . 3_566 92(5) yes
H3 H1 H2 1_545 . 4_454 138(5) yes
H3 H1 H3 3_566 . 1_545 92(5) yes
H3 H1 H2 3_566 . 4_454 84(4) yes
Cu1 H3 Cu2 . . 2_555 74(2) yes
Cu1 H3 Cu3 . . 2_556 73(3) yes
Cu1 H3 Cl1 . . 1_565 119(6) yes
Cu1 H3 O3 . . . 53(6) yes
Cu1 H3 H1 . . 1_565 142(7) yes
Cu1 H3 H1 . . 3_566 54(3) yes
Cu1 H3 H2 . . 4_454 49(3) yes
Cu2 H3 Cu3 2_555 . 2_556 83(3) yes
Cu2 H3 Cl1 2_555 . 1_565 138(6) yes
Cu2 H3 H1 2_555 . 1_565 142(6) yes
Cu2 H3 H1 2_555 . 3_566 127(4) yes
Cu2 H3 H2 2_555 . 4_454 69(2) yes
Cu3 H3 Cl1 2_556 . 1_565 138(5) yes
Cu3 H3 H1 2_556 . 1_565 96(3) yes
Cu3 H3 H1 2_556 . 3_566 72(4) yes
Cu3 H3 H2 2_556 . 4_454 121(5) yes
Cl1 H3 O3 1_565 . . 171(11) yes
Cl1 H3 H1 1_565 . 1_565 48(3) yes
Cl1 H3 H1 1_565 . 3_566 84(5) yes
Cl1 H3 H2 1_565 . 4_454 89(4) yes
O3 H3 H1 . . 1_565 138(7) yes
O3 H3 H1 . . 3_566 90(9) yes
O3 H3 H2 . . 4_454 84(6) yes
H1 H3 H1 1_565 . 3_566 88(5) yes
H1 H3 H2 1_565 . 4_454 137(5) yes
H1 H3 H1 3_566 . 1_565 88(5) yes
H1 H3 H2 3_566 . 4_454 84(4) yes
Cu1 H2 Cu2 2_546 . 1_656 71(3) yes
Cu1 H2 Cu3 2_546 . . 78(3) yes
Cu1 H2 Cu3 2_546 . 2_546 79(3) yes
Cu1 H2 Cl1 2_546 . 3_656 133(5) yes
Cu1 H2 O1 2_546 . 4_555 48(3) yes
Cu1 H2 O2 2_546 . . 73(8) yes
Cu1 H2 O3 2_546 . 4_555 47(3) yes
Cu1 H2 H1 2_546 . 4_555 59(4) yes
Cu1 H2 H3 2_546 . 4_555 61(4) yes
Cu2 H2 Cu3 1_656 . . 128(4) yes
Cu2 H2 Cu3 1_656 . 2_546 130(4) yes
Cu2 H2 Cl1 1_656 . 3_656 62.8(13) yes
Cu2 H2 O2 1_656 . . 144(11) yes
Cu2 H2 H1 1_656 . 4_555 54(3) yes
Cu2 H2 H3 1_656 . 4_555 54(3) yes
Cu3 H2 Cu3 . . 2_546 81.1(9) yes
Cu3 H2 Cl1 . . 3_656 130(4) yes
Cu3 H2 O1 . . 4_555 89(3) yes
Cu3 H2 O3 . . 4_555 125(5) yes
Cu3 H2 H1 . . 4_555 74(3) yes
Cu3 H2 H3 . . 4_555 136(6) yes
Cu3 H2 Cu3 2_546 . . 81.1(9) yes
Cu3 H2 Cl1 2_546 . 3_656 134(5) yes
Cu3 H2 O1 2_546 . 4_555 127(5) yes
Cu3 H2 O3 2_546 . 4_555 90(3) yes
Cu3 H2 H1 2_546 . 4_555 134(6) yes
Cu3 H2 H3 2_546 . 4_555 77(4) yes
Cl1 H2 O1 3_656 . 4_555 91(2) yes
Cl1 H2 O2 3_656 . . 153(12) yes
Cl1 H2 O3 3_656 . 4_555 94(2) yes
Cl1 H2 H1 3_656 . 4_555 91(3) yes
Cl1 H2 H3 3_656 . 4_555 92(4) yes
O1 H2 O2 4_555 . . 111(9) yes
O1 H2 O3 4_555 . 4_555 55(3) yes
O1 H2 H3 4_555 . 4_555 75(4) yes
O2 H2 O3 . . 4_555 111(9) yes
O2 H2 H1 . . 4_555 105(7) yes
O2 H2 H3 . . 4_555 108(8) yes
O3 H2 H1 4_555 . 4_555 74(4) yes
H1 H2 H3 4_555 . 4_555 95(5) yes

loop_
_geom_bond_atom_site_label_1
_geom_bond_atom_site_label_2
_geom_bond_site_symmetry_1
_geom_bond_site_symmetry_2
_geom_bond_distance
_geom_bond_publ_flag
Cu1 O1 . . 2.157(3) yes
Cu1 O1 . 3_566 2.157(3) yes
Cu1 O2 . 2_556 2.108(3) yes
Cu1 O2 . 4_454 2.108(3) yes
Cu1 O3 . . 2.052(3) yes
Cu1 O3 . 3_566 2.052(3) yes
Cu1 H1 . . 2.49(10) yes
Cu1 H1 . 3_566 2.49(10) yes
Cu1 H3 . . 2.49(11) yes
Cu1 H3 . 3_566 2.49(11) yes
Cu1 H2 . 2_556 2.17(15) yes
Cu1 H2 . 4_454 2.17(15) yes
Cu2 Cl1 . . 2.7812(9) yes
Cu2 Cl1 . 3_555 2.7812(9) yes
Cu2 O1 . 2_545 1.975(3) yes
Cu2 O1 . 4_454 1.975(3) yes
Cu2 O3 . 2_545 1.984(3) yes
Cu2 O3 . 4_454 1.984(3) yes
Cu2 H1 . 2_545 2.64(11) yes
Cu2 H1 . 4_454 2.64(11) yes
Cu2 H3 . 2_545 2.58(11) yes
Cu2 H3 . 4_454 2.58(11) yes
Cu2 H2 . 1_454 3.00(9) yes
Cu2 H2 . 3_656 3.00(9) yes
Cu3 Cl1 . 3_556 2.7690(10) yes
Cu3 Cl1 . 4_555 2.7911(10) yes
Cu3 O1 . . 1.973(3) yes
Cu3 O2 . . 1.978(3) yes
Cu3 O2 . 2_556 1.982(3) yes
Cu3 O3 . 2_546 1.993(3) yes
Cu3 H1 . . 2.53(10) yes
Cu3 H3 . 2_546 2.59(10) yes
Cu3 H2 . . 2.63(4) yes
Cu3 H2 . 2_556 2.63(4) yes
Cl1 H1 . . 2.09(9) yes
Cl1 H3 . 1_545 2.10(9) yes
Cl1 H2 . 3_656 2.15(8) yes
O1 O2 . . 2.983(4) yes
O1 O2 . 2_556 2.611(5) yes
O1 O3 . . 2.591(4) yes
O1 O3 . 3_666 2.993(5) yes
O1 H1 . . 0.99(9) yes
O2 O3 . 2_546 2.584(5) yes
O2 H2 . . 1.00(3) yes
O3 H3 . . 0.99(9) yes
H1 H3 . 1_545 2.80(11) yes
H1 H3 . 3_566 2.9(2) yes
H1 H2 . 4_454 2.79(13) yes
H3 H2 . 4_454 2.69(13) yes
